data_2200208
loop_
_publ_author_name
'Du, Miao'
'Guo, Ya-Mei'
'Leng, Xue-Bing'
'Bu, Xian-He'

_publ_section_title
;
 Diazido[bis(2-pyridyl)amine-<i>N</i>,<i>N</i>']cobalt(III) perchlorate
;
_journal_issue 3
_journal_name_full 'Acta Crystallographica Section E'
_journal_page_first m97
_journal_page_last m99
_journal_paper_doi 10.1107/S160053680100263X
_journal_volume 57
_journal_year 2001
_chemical_formula_iupac '[Co (C10 H9 N3)2 (N3)2] Cl O4'
_chemical_formula_moiety 'C20 H18 Co N12 1+, Cl O4 1-'
_chemical_formula_sum 'C20 H18 Cl Co N12 O4'
_chemical_formula_weight 584.84
_chemical_name_systematic ' Diazide[bis(2-pyridyl)amine] Co^III^ perchlorate'
_space_group_IT_number 2
_symmetry_cell_setting triclinic
_symmetry_space_group_name_Hall '-P 1'
_symmetry_space_group_name_H-M 'P -1'
_cell_angle_alpha 74.903(5)
_cell_angle_beta 78.792(5)
_cell_angle_gamma 69.739(5)
_cell_formula_units_Z 2
_cell_length_a 8.554(3)
_cell_length_b 9.201(3)
_cell_length_c 17.036(5)
_cell_measurement_reflns_used 5012
_cell_measurement_temperature 298(2)
_cell_measurement_theta_max 25.02
_cell_measurement_theta_min 1.25
_cell_volume 1206.4(7)
_computing_cell_refinement SMART
_computing_data_collection 'SMART (Bruker, 1998)'
_computing_data_reduction 'SAINT (Bruker, 1998)'
_computing_molecular_graphics 'XP in SHELXTL (Bruker, 1998)'
_computing_structure_refinement 'SHELXL97 (Sheldrick, 1997)'
_computing_structure_solution 'SHELXS97 (Sheldrick, 1997)'
_diffrn_measurement_device 'Bruker SMART 1000'
_diffrn_measurement_method \w
_diffrn_radiation_type MoK\a
_diffrn_radiation_wavelength .71073
_diffrn_reflns_av_R_equivalents .0254
_diffrn_reflns_limit_h_max 10
_diffrn_reflns_limit_h_min -9
_diffrn_reflns_limit_k_max 10
_diffrn_reflns_limit_k_min -10
_diffrn_reflns_limit_l_max 19
_diffrn_reflns_limit_l_min -20
_diffrn_reflns_number 5057
_diffrn_reflns_theta_max 25.02
_diffrn_standards_decay_% 0
_diffrn_standards_number 0
_exptl_absorpt_coefficient_mu .878
_exptl_absorpt_correction_T_max .8440
_exptl_absorpt_correction_T_min .8104
_exptl_absorpt_correction_type multi-scan
_exptl_absorpt_process_details '[SAINT (Bruker 1998) and SADABS (Sheldrick, 1997)]'
_exptl_crystal_colour red
_exptl_crystal_density_diffrn 1.610
_exptl_crystal_density_meas ?
_exptl_crystal_description prism
_exptl_crystal_F_000 596
_exptl_crystal_size_max .25
_exptl_crystal_size_mid .20
_exptl_crystal_size_min .20
_refine_diff_density_max .592
_refine_diff_density_min -.333
_refine_ls_extinction_method none
_refine_ls_goodness_of_fit_ref 1.010
_refine_ls_hydrogen_treatment constr
_refine_ls_number_parameters 343
_refine_ls_number_reflns 4235
_refine_ls_R_factor_gt .0451
_refine_ls_shift/su_max .001
_refine_ls_shift/su_mean .000
_refine_ls_structure_factor_coef Fsqd
_refine_ls_weighting_details 'w = 1/[\s^2^(Fo^2^)+(0.0594P)^2^+0.3837P] P = (Fo^2^+2Fc^2^)/3'
_refine_ls_weighting_scheme calc
_refine_ls_wR_factor_ref .1205
_reflns_number_gt 3065
_reflns_number_total 4235
_reflns_threshold_expression I>2\s(I)
_cod_data_source_file ob6028.cif
_cod_data_source_block I
_cod_depositor_comments
;
The following automatic conversions were performed:
'_symmetry_cell_setting' value 'Triclinic' changed to 'triclinic'
according to '/home/saulius/struct/CIF-dictionaries/cif_core.dic'
dictionary named 'cif_core.dic' version 2.4.1 from 2010-06-29.

Automatic conversion script
Id: cif_fix_enum 1527 2010-12-29 10:47:43Z saulius 

The following automatic conversions were performed:

'_symmetry_cell_setting' value 'Triclinic' changed to 'triclinic'
according to /home/saulius/struct/CIF-dictionaries/cif_core.dic
dictionary named 'cif_core.dic' version 2.4.1 from 2010-06-29.

Automatic conversion script
Id: cif_fix_values 1715 2011-07-08 13:25:40Z adriana 

The following automatic conversions were performed:

'_exptl_crystal_density_meas' value 'not measured' was changed to '?'
- the value is perceived as not measured.

Automatic conversion script
Id: cif_fix_values 3008 2015-01-20 13:52:24Z robertas 
;
_cod_original_cell_volume 1206.5(6)
_cod_database_code 2200208
_cod_database_fobs_code 2200208

loop_
_symmetry_equiv_pos_as_xyz
'x, y, z'
'-x, -y, -z'

loop_
_atom_site_label
_atom_site_fract_x
_atom_site_fract_y
_atom_site_fract_z
_atom_site_U_iso_or_equiv
_atom_site_adp_type
_atom_site_calc_flag
_atom_site_refinement_flags
_atom_site_occupancy
_atom_site_disorder_assembly
_atom_site_disorder_group
_atom_site_type_symbol
C1 .7676(5) .7893(4) .5736(2) .0367(9) Uani d . 1 . . C
H1A .7323 .7811 .5271 .044 Uiso calc R 1 . . H
C2 .8821(5) .8655(5) .5644(3) .0462(11) Uani d . 1 . . C
H2A .9268 .9055 .5123 .055 Uiso calc R 1 . . H
C3 .9327(5) .8839(5) .6328(3) .0492(11) Uani d . 1 . . C
H3A 1.0062 .9414 .6273 .059 Uiso calc R 1 . . H
C4 .8720(5) .8156(5) .7087(3) .0398(10) Uani d . 1 . . C
H4A .9033 .8261 .7557 .048 Uiso calc R 1 . . H
C5 .7627(4) .7302(4) .7142(2) .0298(8) Uani d . 1 . . C
C6 .6858(4) .5043(4) .8048(2) .0310(8) Uani d . 1 . . C
C7 .7273(6) .3942(5) .8770(2) .0483(11) Uani d . 1 . . C
H7A .7664 .4199 .9172 .058 Uiso calc R 1 . . H
C8 .7097(6) .2475(6) .8880(3) .0611(13) Uani d . 1 . . C
H8A .7353 .1730 .9361 .073 Uiso calc R 1 . . H
C9 .6535(6) .2112(5) .8268(3) .0534(12) Uani d . 1 . . C
H9A .6448 .1109 .8324 .064 Uiso calc R 1 . . H
C10 .6112(5) .3248(4) .7584(2) .0361(9) Uani d . 1 . . C
H10A .5751 .2998 .7170 .043 Uiso calc R 1 . . H
C11 .3957(5) .9296(4) .7261(3) .0386(10) Uani d . 1 . . C
H11A .4421 .9746 .6756 .046 Uiso calc R 1 . . H
C12 .3421(6) 1.0144(5) .7869(3) .0523(12) Uani d . 1 . . C
H12A .3541 1.1143 .7780 .063 Uiso calc R 1 . . H
C13 .2700(6) .9494(6) .8616(3) .0627(14) Uani d . 1 . . C
H13A .2386 1.0025 .9045 .075 Uiso calc R 1 . . H
C14 .2450(6) .8062(6) .8718(3) .0536(12) Uani d . 1 . . C
H14A .1921 .7629 .9208 .064 Uiso calc R 1 . . H
C15 .3007(5) .7262(5) .8073(2) .0332(9) Uani d . 1 . . C
C16 .2431(4) .5306(4) .7528(2) .0291(8) Uani d . 1 . . C
C17 .1341(5) .4417(4) .7694(2) .0354(9) Uani d . 1 . . C
H17A .0857 .4135 .8226 .042 Uiso calc R 1 . . H
C18 .0986(5) .3960(5) .7058(3) .0406(10) Uani d . 1 . . C
H18A .0268 .3354 .7155 .049 Uiso calc R 1 . . H
C19 .1707(5) .4408(5) .6279(2) .0407(10) Uani d . 1 . . C
H19A .1427 .4166 .5838 .049 Uiso calc R 1 . . H
C20 .2836(5) .5212(4) .6157(2) .0341(9) Uani d . 1 . . C
H20A .3346 .5480 .5630 .041 Uiso calc R 1 . . H
Cl1 .80533(15) .73567(13) .97951(6) .0493(3) Uani d . 1 . . Cl
Co1 .51255(6) .64637(6) .65952(3) .02589(16) Uani d . 1 . . Co
N1 .7026(4) .7245(3) .64837(17) .0277(7) Uani d . 1 . . N
N2 .6196(4) .4735(3) .74800(17) .0272(7) Uani d . 1 . . N
N3 .3833(4) .7827(3) .73715(18) .0298(7) Uani d . 1 . . N
N4 .3242(4) .5633(3) .67755(17) .0280(7) Uani d . 1 . . N
N5 .7146(4) .6479(4) .79074(18) .0332(7) Uani d . 1 . . N
H5A .7020 .6895 .8322 .040 Uiso calc R 1 . . H
N6 .2697(4) .5860(4) .81533(18) .0360(8) Uani d . 1 . . N
H6A .2665 .5275 .8637 .043 Uiso calc R 1 . . H
N7 .6284(4) .5224(4) .57756(18) .0336(7) Uani d . 1 . . N
N8 .7596(4) .4174(4) .58621(19) .0354(8) Uani d . 1 . . N
N9 .8830(5) .3143(5) .5897(2) .0600(11) Uani d . 1 . . N
N10 .4035(4) .8227(4) .57553(19) .0386(8) Uani d . 1 . . N
N11 .4306(4) .8115(4) .5044(2) .0378(8) Uani d . 1 . . N
N12 .4501(5) .8100(4) .4356(2) .0607(11) Uani d . 1 . . N
O1 .8988(5) .6877(6) .9072(2) .0985(15) Uani d . 1 . . O
O2 .6778(7) .8716(6) .9598(4) .176(3) Uani d . 1 . . O
O3 .7394(6) .6141(6) 1.0232(3) .1150(16) Uani d . 1 . . O
O4 .9175(6) .7542(6) 1.0247(3) .1151(17) Uani d . 1 . . O

loop_
_atom_site_aniso_label
_atom_site_aniso_U_11
_atom_site_aniso_U_22
_atom_site_aniso_U_33
_atom_site_aniso_U_12
_atom_site_aniso_U_13
_atom_site_aniso_U_23
C1 .045(2) .036(2) .030(2) -.0189(19) .0011(18) -.0038(18)
C2 .052(3) .047(3) .036(2) -.026(2) .005(2) .002(2)
C3 .054(3) .047(3) .055(3) -.033(2) -.006(2) -.001(2)
C4 .044(2) .039(2) .043(2) -.019(2) -.0093(19) -.007(2)
C5 .030(2) .027(2) .030(2) -.0081(16) .0000(16) -.0070(16)
C6 .031(2) .036(2) .024(2) -.0098(17) -.0032(16) -.0049(17)
C7 .064(3) .055(3) .031(2) -.026(2) -.017(2) .002(2)
C8 .083(4) .053(3) .045(3) -.030(3) -.027(3) .018(2)
C9 .069(3) .036(2) .059(3) -.025(2) -.021(2) .006(2)
C10 .041(2) .030(2) .040(2) -.0134(18) -.0070(18) -.0062(18)
C11 .043(2) .028(2) .043(2) -.0080(18) -.0048(19) -.0089(18)
C12 .060(3) .039(3) .064(3) -.012(2) -.006(2) -.027(2)
C13 .075(4) .062(3) .060(3) -.019(3) .007(3) -.042(3)
C14 .063(3) .068(3) .038(3) -.028(3) .008(2) -.027(2)
C15 .031(2) .038(2) .031(2) -.0101(18) -.0011(16) -.0118(18)
C16 .027(2) .029(2) .030(2) -.0068(16) -.0031(16) -.0062(16)
C17 .035(2) .039(2) .030(2) -.0141(18) .0014(17) -.0043(18)
C18 .034(2) .044(2) .050(3) -.0174(19) -.0017(19) -.016(2)
C19 .040(2) .051(3) .041(2) -.018(2) -.0056(19) -.021(2)
C20 .033(2) .043(2) .027(2) -.0112(18) -.0036(16) -.0113(18)
Cl1 .0636(7) .0466(6) .0366(6) -.0180(6) -.0047(5) -.0065(5)
Co1 .0290(3) .0274(3) .0211(3) -.0094(2) -.00143(19) -.0051(2)
N1 .0306(17) .0269(16) .0237(16) -.0093(13) -.0006(13) -.0033(13)
N2 .0296(16) .0265(16) .0245(16) -.0100(13) -.0058(13) .0001(13)
N3 .0328(17) .0268(17) .0292(17) -.0072(14) -.0039(14) -.0075(14)
N4 .0287(17) .0308(17) .0265(17) -.0098(13) -.0029(13) -.0090(14)
N5 .0442(19) .0375(18) .0243(17) -.0189(16) -.0020(14) -.0100(14)
N6 .048(2) .043(2) .0212(16) -.0224(16) .0007(14) -.0055(15)
N7 .0323(18) .0387(19) .0275(17) -.0053(16) -.0029(14) -.0116(15)
N8 .035(2) .047(2) .0335(19) -.0177(19) -.0010(15) -.0197(16)
N9 .041(2) .071(3) .067(3) .003(2) -.011(2) -.038(2)
N10 .044(2) .0376(19) .0293(19) -.0069(16) -.0087(15) -.0030(15)
N11 .041(2) .0298(18) .037(2) -.0082(15) -.0104(16) .0021(16)
N12 .094(3) .050(2) .031(2) -.015(2) -.017(2) .0002(18)
O1 .105(3) .181(5) .049(2) -.086(3) .018(2) -.056(3)
O2 .134(5) .077(3) .257(8) .016(3) -.055(5) .024(4)
O3 .149(4) .108(3) .081(3) -.073(3) .009(3) .022(3)
O4 .126(4) .172(5) .087(3) -.064(3) -.011(3) -.072(3)

loop_
_atom_type_symbol
_atom_type_description
_atom_type_scat_dispersion_real
_atom_type_scat_dispersion_imag
_atom_type_scat_source
C C .0033 .0016 'International Tables Vol C Tables 4.2.6.8 and 6.1.1.4'
H H .0000 .0000 'International Tables Vol C Tables 4.2.6.8 and 6.1.1.4'
N N .0061 .0033 'International Tables Vol C Tables 4.2.6.8 and 6.1.1.4'
O O .0106 .0060 'International Tables Vol C Tables 4.2.6.8 and 6.1.1.4'
Co Co .3494 .9721 'International Tables Vol C Tables 4.2.6.8 and 6.1.1.4'
Cl Cl .1484 .1585 'International Tables Vol C Tables 4.2.6.8 and 6.1.1.4'

loop_
_geom_angle_atom_site_label_1
_geom_angle_atom_site_label_2
_geom_angle_atom_site_label_3
_geom_angle
_geom_angle_publ_flag
C2 C1 N1 122.4(4) no
C1 C2 C3 119.9(4) no
C4 C3 C2 118.5(4) no
C3 C4 C5 119.0(4) no
N1 C5 N5 119.0(3) no
N1 C5 C4 122.2(3) no
N5 C5 C4 118.7(3) no
N2 C6 N5 119.1(3) no
N2 C6 C7 121.5(4) no
N5 C6 C7 119.3(3) no
C8 C7 C6 119.0(4) no
C7 C8 C9 119.5(4) no
C10 C9 C8 118.8(4) no
N2 C10 C9 122.7(4) no
N3 C11 C12 122.2(4) no
C11 C12 C13 119.1(4) no
C14 C13 C12 119.5(4) no
C13 C14 C15 118.7(4) no
N3 C15 N6 118.7(3) no
N3 C15 C14 122.0(4) no
N6 C15 C14 119.3(4) no
N4 C16 N6 119.3(3) no
N4 C16 C17 121.8(3) no
N6 C16 C17 118.9(3) no
C18 C17 C16 118.8(4) no
C19 C18 C17 119.2(4) no
C20 C19 C18 119.4(4) no
N4 C20 C19 122.4(4) no
O2 Cl1 O3 109.5(4) no
O2 Cl1 O4 112.3(4) no
O3 Cl1 O4 110.7(3) no
O2 Cl1 O1 109.8(4) no
O3 Cl1 O1 106.8(3) no
O4 Cl1 O1 107.7(3) no
N7 Co1 N10 90.59(13) yes
N7 Co1 N1 90.33(13) yes
N10 Co1 N1 92.46(13) yes
N7 Co1 N4 91.45(13) yes
N10 Co1 N4 90.41(13) yes
N1 Co1 N4 176.60(12) yes
N7 Co1 N3 175.82(13) yes
N10 Co1 N3 85.42(13) yes
N1 Co1 N3 91.08(12) yes
N4 Co1 N3 87.34(12) yes
N7 Co1 N2 91.77(13) yes
N10 Co1 N2 177.61(13) yes
N1 Co1 N2 87.10(12) yes
N4 Co1 N2 89.95(12) yes
N3 Co1 N2 92.23(12) yes
C5 N1 C1 117.6(3) no
C5 N1 Co1 121.3(2) no
C1 N1 Co1 120.8(2) no
C6 N2 C10 118.1(3) no
C6 N2 Co1 120.6(2) no
C10 N2 Co1 120.9(2) no
C15 N3 C11 118.1(3) no
C15 N3 Co1 121.4(2) no
C11 N3 Co1 119.9(3) no
C16 N4 C20 118.0(3) no
C16 N4 Co1 121.4(2) no
C20 N4 Co1 120.2(2) no
C6 N5 C5 124.6(3) no
C15 N6 C16 125.8(3) no
N8 N7 Co1 122.8(2) yes
N9 N8 N7 175.1(4) no
N11 N10 Co1 120.3(3) yes
N12 N11 N10 175.9(4) no

loop_
_geom_bond_atom_site_label_1
_geom_bond_atom_site_label_2
_geom_bond_site_symmetry_2
_geom_bond_distance
_geom_bond_publ_flag
C1 C2 . 1.354(5) no
C1 N1 . 1.359(4) no
C2 C3 . 1.387(6) no
C3 C4 . 1.370(6) no
C4 C5 . 1.391(5) no
C5 N1 . 1.342(4) no
C5 N5 . 1.391(4) no
C6 N2 . 1.343(4) no
C6 N5 . 1.379(5) no
C6 C7 . 1.392(5) no
C7 C8 . 1.370(6) no
C8 C9 . 1.385(6) no
C9 C10 . 1.360(5) no
C10 N2 . 1.358(4) no
C11 N3 . 1.354(5) no
C11 C12 . 1.371(5) no
C12 C13 . 1.383(7) no
C13 C14 . 1.368(6) no
C14 C15 . 1.397(5) no
C15 N3 . 1.342(5) no
C15 N6 . 1.373(5) no
C16 N4 . 1.346(4) no
C16 N6 . 1.380(4) no
C16 C17 . 1.388(5) no
C17 C18 . 1.378(5) no
C18 C19 . 1.373(5) no
C19 C20 . 1.364(5) no
C20 N4 . 1.352(4) no
Cl1 O2 . 1.358(4) no
Cl1 O3 . 1.402(4) no
Cl1 O4 . 1.418(4) no
Cl1 O1 . 1.418(3) no
Co1 N7 . 1.934(3) yes
Co1 N10 . 1.952(3) yes
Co1 N1 . 1.953(3) yes
Co1 N4 . 1.953(3) yes
Co1 N3 . 1.970(3) yes
Co1 N2 . 1.980(3) yes
N7 N8 . 1.206(4) yes
N8 N9 . 1.149(4) yes
N10 N11 . 1.213(4) yes
N11 N12 . 1.154(5) yes

loop_
_geom_hbond_atom_site_label_D
_geom_hbond_atom_site_label_H
_geom_hbond_atom_site_label_A
_geom_hbond_site_symmetry_A
_geom_hbond_distance_DH
_geom_hbond_distance_HA
_geom_hbond_distance_DA
_geom_hbond_angle_DHA
_geom_hbond_publ_flag
N5 H5A O1 ? .860 2.295 2.922(5) 129.9 yes
N6 H6A O3 2_667 .860 2.028 2.888(5) 179.0 yes
